data_4319382
loop_
_publ_author_name
'Long Pan'
'Thomas Frydel'
'Michelle B. Sander'
'Xiaoying Huang'
'Jing Li'

_publ_contact_author
;
Li, Jing
Department of Chemistry,
Rutgers University,
Camden, NJ 08102, USA
;
_publ_contact_author_email jingli@crab.rutgers.edu
_publ_contact_author_fax +1(856)225-6506
_publ_contact_author_phone +1(856)225-6160
_publ_section_title
;
 The Effect of pH on the Dimensionality of Coordination Polymers
;
_journal_name_full 'Inorganic Chemistry'
_journal_page_first 1271
_journal_page_last 1283
_journal_paper_doi 10.1021/ic001012o
_journal_volume 40
_journal_year 2001
_chemical_formula_moiety '[Ca(Hpdc)(H2O)4].2H2O'
_chemical_formula_sum 'C5 H14 Ca N2 O10'
_chemical_formula_weight 302.26
_chemical_name_systematic
; 
 ? 
;
_space_group_IT_number 14
_symmetry_cell_setting monoclinic
_symmetry_space_group_name_Hall '-P 2yn'
_symmetry_space_group_name_H-M 'P 1 21/n 1'
_atom_sites_solution_hydrogens difmap
_atom_sites_solution_primary direct
_atom_sites_solution_secondary difmap
_audit_creation_method SHELXL-97
_cell_angle_alpha 90.00
_cell_angle_beta 98.91(3)
_cell_angle_gamma 90.00
_cell_formula_units_Z 4
_cell_length_a 8.382(2)
_cell_length_b 12.621(3)
_cell_length_c 11.767(2)
_cell_measurement_reflns_used 25
_cell_measurement_temperature 293(2)
_cell_measurement_theta_max 13.94
_cell_measurement_theta_min 8.45
_cell_volume 1229.8(5)
_computing_cell_refinement CAD4/PC
_computing_data_collection CAD4/PC
_computing_data_reduction XCAD4/PC
_computing_molecular_graphics 'Schakal 92'
_computing_publication_material 'Windows Word97'
_computing_structure_refinement 'SHELXL-97 (Sheldrick, 1997)'
_computing_structure_solution 'SHELXS-97 (Sheldrick, 1990)'
_diffrn_ambient_temperature 293(2)
_diffrn_measured_fraction_theta_full 0.953
_diffrn_measured_fraction_theta_max 0.953
_diffrn_measurement_device_type 'Enraf-Nonius CAD4'
_diffrn_measurement_method \w
_diffrn_radiation_monochromator graphite
_diffrn_radiation_source 'fine-focus sealed tube'
_diffrn_radiation_type MoK\a
_diffrn_radiation_wavelength 0.71073
_diffrn_reflns_av_R_equivalents 0.0258
_diffrn_reflns_av_sigmaI/netI 0.0688
_diffrn_reflns_limit_h_max 10
_diffrn_reflns_limit_h_min 0
_diffrn_reflns_limit_k_max 15
_diffrn_reflns_limit_k_min 0
_diffrn_reflns_limit_l_max 14
_diffrn_reflns_limit_l_min -14
_diffrn_reflns_number 2573
_diffrn_reflns_theta_full 25.97
_diffrn_reflns_theta_max 25.97
_diffrn_reflns_theta_min 2.38
_diffrn_standards_decay_% +-2.5
_diffrn_standards_interval_count 100
_diffrn_standards_interval_time 250
_diffrn_standards_number 3
_exptl_absorpt_coefficient_mu 0.560
_exptl_absorpt_correction_T_max 0.9997
_exptl_absorpt_correction_T_min 0.9153
_exptl_absorpt_correction_type 'Empirical psi scans'
_exptl_crystal_colour colorless
_exptl_crystal_density_diffrn 1.633
_exptl_crystal_density_method 'not measured'
_exptl_crystal_description polyhedral
_exptl_crystal_F_000 632
_exptl_crystal_size_max 0.10
_exptl_crystal_size_mid 0.08
_exptl_crystal_size_min 0.08
_refine_diff_density_max 0.302
_refine_diff_density_min -0.299
_refine_diff_density_rms 0.069
_refine_ls_extinction_coef 0.0083(9)
_refine_ls_extinction_expression Fc^*^=kFc[1+0.001xFc^2^\l^3^/sin(2\q)]^-1/4^
_refine_ls_extinction_method SHELXL
_refine_ls_goodness_of_fit_ref 1.067
_refine_ls_hydrogen_treatment mixed
_refine_ls_matrix_type full
_refine_ls_number_parameters 164
_refine_ls_number_reflns 1563
_refine_ls_number_restraints 0
_refine_ls_restrained_S_all 1.067
_refine_ls_R_factor_all 0.0957
_refine_ls_R_factor_gt 0.0397
_refine_ls_shift/su_max 0.001
_refine_ls_shift/su_mean 0.000
_refine_ls_structure_factor_coef Fsqd
_refine_ls_weighting_details 'w=1/[\s^2^(Fo^2^)+(0.0300P)^2^+0.0000P] where P=(Fo^2^+2Fc^2^)/3'
_refine_ls_weighting_scheme calc
_refine_ls_wR_factor_gt 0.0759
_refine_ls_wR_factor_ref 0.0872
_reflns_number_gt 1563
_reflns_number_total 2412
_reflns_threshold_expression >2sigma(I)
_cod_data_source_file ic0010120_1.cif
_cod_data_source_block compound(1)tf1-1a
_cod_depositor_comments
;
The following automatic conversions were performed:

'_refine_ls_weighting_scheme' value 'calc
w=1/[\s^2^(Fo^2^)+(0.0300P)^2^+0.0000P] where P=(Fo^2^+2Fc^2^)/3' was
changed to 'calc'. New tag '_refine_ls_weighting_details' was
created. The value of the new tag was set to
'w=1/[\s^2^(Fo^2^)+(0.0300P)^2^+0.0000P] where P=(Fo^2^+2Fc^2^)/3'.

Automatic conversion script
Id: cif_fix_values 3143 2015-03-26 13:38:13Z robertas 
;
_cod_database_code 4319382

loop_
_symmetry_equiv_pos_as_xyz
'x, y, z'
'-x+1/2, y+1/2, -z+1/2'
'-x, -y, -z'
'x-1/2, -y-1/2, z-1/2'

loop_
_atom_site_label
_atom_site_type_symbol
_atom_site_fract_x
_atom_site_fract_y
_atom_site_fract_z
_atom_site_U_iso_or_equiv
_atom_site_adp_type
_atom_site_occupancy
_atom_site_calc_flag
_atom_site_refinement_flags
_atom_site_disorder_assembly
_atom_site_disorder_group
Ca Ca 0.01568(7) 0.81400(4) 0.25001(5) 0.02336(17) Uani 1 d . . .
O1 O -0.0269(2) 1.00143(15) 0.26319(16) 0.0316(5) Uani 1 d . . .
O2 O 0.0094(2) 1.15457(14) 0.35759(16) 0.0292(5) Uani 1 d . . .
O3 O 0.5224(2) 0.86310(16) 0.70693(17) 0.0346(5) Uani 1 d . . .
O4 O 0.4964(2) 1.03375(15) 0.74568(17) 0.0336(5) Uani 1 d . . .
O5 O -0.2726(2) 0.80896(17) 0.21481(18) 0.0381(5) Uani 1 d . . .
H1 H -0.3410 0.7553 0.2002 0.046 Uiso 1 d R . .
H2 H -0.3361 0.8579 0.2312 0.046 Uiso 1 d R . .
O6 O -0.0445(3) 0.83089(15) 0.04064(17) 0.0362(5) Uani 1 d . . .
H3 H -0.1274 0.8666 0.0095 0.043 Uiso 1 d R . .
H4 H 0.0348 0.8520 0.0077 0.043 Uiso 1 d R . .
O7 O 0.2756(3) 0.80919(17) 0.1991(2) 0.0481(6) Uani 1 d . . .
H5 H 0.3443 0.8540 0.2266 0.058 Uiso 1 d R . .
H6 H 0.3319 0.7585 0.1837 0.058 Uiso 1 d R . .
O8 O -0.0326(2) 0.73481(16) 0.43211(16) 0.0342(5) Uani 1 d . . .
H7 H -0.1202 0.6959 0.4204 0.041 Uiso 1 d R . .
H8 H -0.0278 0.7651 0.4941 0.041 Uiso 1 d R . .
O9 O 0.1979(3) 0.89067(17) -0.08245(17) 0.0395(6) Uani 1 d . . .
H9 H 0.1634 0.9139 -0.1508 0.047 Uiso 1 d R . .
H10 H 0.2490 0.9394 -0.0389 0.047 Uiso 1 d R . .
O10 O 0.3205(3) 1.05927(18) 0.05038(17) 0.0486(7) Uani 1 d . . .
H11 H 0.3613 1.0386 0.1168 0.058 Uiso 1 d R . .
H12 H 0.3922 1.1114 0.0384 0.058 Uiso 1 d R . .
N1 N 0.1990(3) 0.90582(18) 0.41572(19) 0.0258(6) Uani 1 d . . .
N2 N 0.3108(3) 0.88170(18) 0.50579(19) 0.0266(6) Uani 1 d . . .
H13 H 0.3434 0.8181 0.5146 0.032 Uiso 1 d R . .
C1 C 0.0410(3) 1.0589(2) 0.3437(2) 0.0228(6) Uani 1 d . . .
C2 C 0.1674(3) 1.0088(2) 0.4292(2) 0.0215(6) Uani 1 d . . .
C3 C 0.2612(3) 1.0489(2) 0.5278(2) 0.0237(6) Uani 1 d . . .
H14 H 0.2562 1.1152 0.5589 0.028 Uiso 1 d R . .
C4 C 0.3509(3) 0.9652(2) 0.5757(2) 0.0234(6) Uani 1 d . . .
C5 C 0.4655(3) 0.9534(2) 0.6847(2) 0.0251(6) Uani 1 d . . .

loop_
_atom_site_aniso_label
_atom_site_aniso_U_11
_atom_site_aniso_U_22
_atom_site_aniso_U_33
_atom_site_aniso_U_23
_atom_site_aniso_U_13
_atom_site_aniso_U_12
Ca 0.0246(3) 0.0191(3) 0.0253(3) -0.0020(3) 0.0002(2) -0.0009(3)
O1 0.0396(13) 0.0240(11) 0.0267(12) -0.0021(9) -0.0089(10) 0.0026(10)
O2 0.0347(12) 0.0174(10) 0.0336(12) 0.0010(9) -0.0007(9) 0.0032(9)
O3 0.0436(14) 0.0224(11) 0.0347(12) 0.0043(9) -0.0041(10) 0.0044(10)
O4 0.0343(13) 0.0238(11) 0.0387(12) -0.0082(11) -0.0065(9) -0.0014(10)
O5 0.0246(11) 0.0320(12) 0.0563(14) -0.0110(11) 0.0022(10) -0.0018(10)
O6 0.0360(12) 0.0370(13) 0.0357(12) 0.0062(10) 0.0054(10) 0.0013(10)
O7 0.0307(13) 0.0372(13) 0.0790(18) -0.0272(13) 0.0164(12) -0.0069(11)
O8 0.0386(13) 0.0347(13) 0.0290(12) -0.0053(10) 0.0041(9) -0.0074(10)
O9 0.0457(14) 0.0405(13) 0.0297(12) 0.0029(10) -0.0021(10) 0.0043(11)
O10 0.0511(15) 0.0473(15) 0.0401(14) 0.0085(11) -0.0158(12) -0.0133(12)
N1 0.0276(13) 0.0232(13) 0.0242(12) -0.0005(11) -0.0035(10) 0.0021(11)
N2 0.0313(14) 0.0184(13) 0.0281(13) 0.0003(10) -0.0017(11) 0.0037(11)
C1 0.0248(16) 0.0202(16) 0.0233(15) 0.0041(12) 0.0030(12) 0.0005(12)
C2 0.0240(16) 0.0168(14) 0.0242(15) 0.0015(11) 0.0059(12) -0.0013(12)
C3 0.0289(16) 0.0172(15) 0.0249(15) -0.0024(12) 0.0032(12) 0.0012(13)
C4 0.0249(16) 0.0202(15) 0.0249(15) 0.0000(12) 0.0035(12) -0.0014(13)
C5 0.0229(15) 0.0243(16) 0.0276(16) 0.0015(13) 0.0022(12) -0.0026(13)

loop_
_atom_type_symbol
_atom_type_description
_atom_type_scat_dispersion_real
_atom_type_scat_dispersion_imag
_atom_type_scat_source
C C 0.0033 0.0016 'International Tables Vol C Tables 4.2.6.8 and 6.1.1.4'
H H 0.0000 0.0000 'International Tables Vol C Tables 4.2.6.8 and 6.1.1.4'
N N 0.0061 0.0033 'International Tables Vol C Tables 4.2.6.8 and 6.1.1.4'
O O 0.0106 0.0060 'International Tables Vol C Tables 4.2.6.8 and 6.1.1.4'
Ca Ca 0.2262 0.3064 'International Tables Vol C Tables 4.2.6.8 and 6.1.1.4'

loop_
_geom_angle_atom_site_label_1
_geom_angle_atom_site_label_2
_geom_angle_atom_site_label_3
_geom_angle
_geom_angle_site_symmetry_1
_geom_angle_site_symmetry_3
_geom_angle_publ_flag
O3 Ca O7 82.12(8) 4_575 . ?
O3 Ca O5 89.69(7) 4_575 . ?
O7 Ca O5 155.33(8) . . ?
O3 Ca O1 169.42(7) 4_575 . ?
O7 Ca O1 101.25(7) . . ?
O5 Ca O1 83.15(7) . . ?
O3 Ca O6 82.57(7) 4_575 . ?
O7 Ca O6 78.46(8) . . ?
O5 Ca O6 77.43(8) . . ?
O1 Ca O6 88.26(7) . . ?
O3 Ca O8 79.00(7) 4_575 . ?
O7 Ca O8 119.83(8) . . ?
O5 Ca O8 80.88(8) . . ?
O1 Ca O8 107.37(7) . . ?
O6 Ca O8 151.48(7) . . ?
O3 Ca N1 125.16(7) 4_575 . ?
O7 Ca N1 74.67(8) . . ?
O5 Ca N1 127.93(8) . . ?
O1 Ca N1 65.37(7) . . ?
O6 Ca N1 137.06(8) . . ?
O8 Ca N1 71.37(7) . . ?
C1 O1 Ca 124.23(17) . . ?
C5 O3 Ca 156.2(2) . 4_676 ?
Ca O5 H1 131.3 . . ?
Ca O5 H2 126.1 . . ?
H1 O5 H2 100.9 . . ?
Ca O6 H3 120.1 . . ?
Ca O6 H4 115.3 . . ?
H3 O6 H4 105.9 . . ?
Ca O7 H5 119.7 . . ?
Ca O7 H6 131.0 . . ?
H5 O7 H6 102.9 . . ?
Ca O8 H7 109.8 . . ?
Ca O8 H8 126.6 . . ?
H7 O8 H8 109.0 . . ?
H9 O9 H10 111.8 . . ?
H11 O10 H12 100.5 . . ?
N2 N1 C2 104.7(2) . . ?
N2 N1 Ca 139.80(17) . . ?
C2 N1 Ca 114.97(18) . . ?
N1 N2 C4 112.6(2) . . ?
N1 N2 H13 119.0 . . ?
C4 N2 H13 128.3 . . ?
O2 C1 O1 125.0(3) . . ?
O2 C1 C2 117.7(2) . . ?
O1 C1 C2 117.2(2) . . ?
N1 C2 C3 110.8(2) . . ?
N1 C2 C1 117.7(2) . . ?
C3 C2 C1 131.5(2) . . ?
C4 C3 C2 105.5(2) . . ?
C4 C3 H14 126.7 . . ?
C2 C3 H14 127.5 . . ?
N2 C4 C3 106.4(2) . . ?
N2 C4 C5 121.0(2) . . ?
C3 C4 C5 132.4(3) . . ?
O4 C5 O3 125.7(3) . . ?
O4 C5 C4 117.7(3) . . ?
O3 C5 C4 116.6(3) . . ?

loop_
_geom_bond_atom_site_label_1
_geom_bond_atom_site_label_2
_geom_bond_distance
_geom_bond_site_symmetry_2
_geom_bond_publ_flag
Ca O3 2.295(2) 4_575 ?
Ca O7 2.348(2) . ?
Ca O5 2.388(2) . ?
Ca O1 2.401(2) . ?
Ca O6 2.446(2) . ?
Ca O8 2.454(2) . ?
Ca N1 2.565(2) . ?
O1 C1 1.257(3) . ?
O2 C1 1.253(3) . ?
O3 C5 1.248(3) . ?
O3 Ca 2.295(2) 4_676 ?
O4 C5 1.246(3) . ?
O5 H1 0.8872 . ?
O5 H2 0.8570 . ?
O6 H3 0.8609 . ?
O6 H4 0.8617 . ?
O7 H5 0.8356 . ?
O7 H6 0.8312 . ?
O8 H7 0.8768 . ?
O8 H8 0.8189 . ?
O9 H9 0.8627 . ?
O9 H10 0.8701 . ?
O10 H11 0.8446 . ?
O10 H12 0.9171 . ?
N1 N2 1.337(3) . ?
N1 C2 1.341(3) . ?
N2 C4 1.347(3) . ?
N2 H13 0.8496 . ?
C1 C2 1.484(4) . ?
C2 C3 1.392(4) . ?
C3 C4 1.367(4) . ?
C3 H14 0.9166 . ?
C4 C5 1.485(4) . ?
